data_7063608
loop_
_publ_author_name
'Dhibar, Papu'
'Chandra, Anushri'
'Paul, Piyali'
'Samaresh, Bhattacharya'

_publ_section_title
;
 Ancillary ligand induced variation in electronic spectral and catalytic
 properties of heteroleptic ONO-pincer complexes of ruthenium
;
_journal_name_full 'New Journal of Chemistry'
_journal_paper_doi 10.1039/D4NJ04996A
_journal_year 2025
_chemical_formula_moiety 'C49 H40 N2 O4 P2 Ru, H2 O, 1[H2O]'
_chemical_formula_sum 'C49 H44 N2 O6 P2 Ru'
_chemical_formula_weight 919.87
_space_group_crystal_system monoclinic
_space_group_IT_number 14
_space_group_name_Hall '-P 2yn'
_space_group_name_H-M_alt 'P 1 21/n 1'
_atom_sites_solution_hydrogens mixed
_audit_creation_date 2025-01-02
_audit_creation_method
;
Olex2 1.5-dev
(compiled 2024.11.28 svn.r8fff1792 for OlexSys, GUI svn.r6697)
;
_audit_update_record
;
2025-01-10 deposited with the CCDC.	2025-01-14 downloaded from the CCDC.
;
_cell_angle_alpha 90
_cell_angle_beta 90.06
_cell_angle_gamma 90
_cell_formula_units_Z 4
_cell_length_a 11.009(3)
_cell_length_b 33.411(11)
_cell_length_c 11.823(4)
_cell_measurement_reflns_used 286
_cell_measurement_temperature 252(2)
_cell_measurement_theta_max 24.998
_cell_measurement_theta_min 2.216
_cell_volume 4349(2)
_computing_data_collection 'Bruker APEX-III SMART CCD'
_computing_data_reduction 'Bruker APEX-III SMART CCD'
_computing_molecular_graphics 'Olex2 1.5-dev (Dolomanov et al., 2009)'
_computing_publication_material 'Olex2 1.5-dev (Dolomanov et al., 2009)'
_computing_structure_refinement 'SHELXL 2018/3 (Sheldrick, 2015)'
_computing_structure_solution 'SHELXT 2014/5 (Sheldrick, 2014)'
_diffrn_ambient_temperature 252.17
_diffrn_measured_fraction_theta_full 0.999
_diffrn_measured_fraction_theta_max 0.999
_diffrn_measurement_device_type CCD
_diffrn_radiation_type MoK\a
_diffrn_radiation_wavelength 0.71073
_diffrn_reflns_av_R_equivalents 0.1955
_diffrn_reflns_av_unetI/netI 0.1058
_diffrn_reflns_Laue_measured_fraction_full 0.999
_diffrn_reflns_Laue_measured_fraction_max 0.999
_diffrn_reflns_limit_h_max 13
_diffrn_reflns_limit_h_min -11
_diffrn_reflns_limit_k_max 39
_diffrn_reflns_limit_k_min -39
_diffrn_reflns_limit_l_max 14
_diffrn_reflns_limit_l_min -14
_diffrn_reflns_number 44206
_diffrn_reflns_point_group_measured_fraction_full 0.999
_diffrn_reflns_point_group_measured_fraction_max 0.999
_diffrn_reflns_theta_full 24.998
_diffrn_reflns_theta_max 24.998
_diffrn_reflns_theta_min 2.216
_exptl_absorpt_coefficient_mu 0.486
_exptl_crystal_colour orange
_exptl_crystal_density_diffrn 1.405
_exptl_crystal_description needle
_exptl_crystal_F_000 1896
_exptl_crystal_size_max 0.23
_exptl_crystal_size_mid 0.17
_exptl_crystal_size_min 0.13
_refine_diff_density_max 0.783
_refine_diff_density_min -1.348
_refine_diff_density_rms 0.112
_refine_ls_extinction_method none
_refine_ls_goodness_of_fit_ref 1.026
_refine_ls_hydrogen_treatment constr
_refine_ls_matrix_type full
_refine_ls_number_parameters 536
_refine_ls_number_reflns 7640
_refine_ls_number_restraints 0
_refine_ls_restrained_S_all 1.026
_refine_ls_R_factor_all 0.0888
_refine_ls_R_factor_gt 0.0592
_refine_ls_shift/su_max 0.000
_refine_ls_shift/su_mean 0.000
_refine_ls_structure_factor_coef Fsqd
_refine_ls_weighting_details 'w=1/[\s^2^(Fo^2^)+(0.0723P)^2^+4.5554P] where P=(Fo^2^+2Fc^2^)/3'
_refine_ls_weighting_scheme calc
_refine_ls_wR_factor_gt 0.1402
_refine_ls_wR_factor_ref 0.1627
_reflns_Friedel_coverage 0.000
_reflns_number_gt 5544
_reflns_number_total 7640
_reflns_threshold_expression 'I > 2\s(I)'
_cod_data_source_file d4nj04996a2.cif
_cod_data_source_block sb_pd_ac_pic_a
_cod_database_code 7063608
_shelx_shelxl_version_number 2018/3
_shelx_space_group_comment
;
The symmetry employed for this shelxl refinement is uniquely defined
by the following loop, which should always be used as a source of
symmetry information in preference to the above space-group names.
They are only intended as comments.
;
_olex2_refinement_description
;
1. Fixed Uiso
 At 1.2 times of:
  All C(H) groups
 At 1.5 times of:
  All C(H,H,H) groups, All O(H,H) groups
2.a Free rotating group:
 O100(H10A,H10B)
2.b Aromatic/amide H refined with riding coordinates:
 C27(H27), C37(H37), C45(H45), C49(H49), C33(H33), C12(H12), C35(H35),
 C25(H25), C8(H8), C39(H39), C48(H48), C29(H29), C19(H19), C4(H4), C28(H28),
 C30(H30), C36(H36), C34(H34), C46(H46), C43(H43), C31(H31), C3(H3), C2(H2),
 C21(H21), C40(H40), C47(H47), C41(H41), C15(H15), C11(H11), C42(H42), C24(H24),
  C23(H23), C9(H9), C22(H22), C18(H18), C16(H16), C17(H17)
2.c Idealised Me refined as rotating group:
 C13(H13A,H13B,H13C)
;
_smtbx_masks_special_details
;
A solvent mask was calculated and 40 electrons were 
found in a volume of 440\%A^3^ in 1 void per unit cell. 
This is consistent with the presence of 1[H2O] per Formula Unit 
which account for 40 electrons per unit cell.
;
_smtbx_masks_void_probe_radius 1.2
_smtbx_masks_void_truncation_radius 1.2
_platon_squeeze_void_probe_radius 1.20
_olex2_submission_special_instructions 'No special instructions were received'

loop_
_space_group_symop_operation_xyz
'x, y, z'
'-x+1/2, y+1/2, -z+1/2'
'-x, -y, -z'
'x-1/2, -y-1/2, z-1/2'

loop_
_atom_site_label
_atom_site_type_symbol
_atom_site_fract_x
_atom_site_fract_y
_atom_site_fract_z
_atom_site_U_iso_or_equiv
_atom_site_adp_type
_atom_site_occupancy
_atom_site_site_symmetry_order
_atom_site_calc_flag
_atom_site_refinement_flags_posn
_atom_site_refinement_flags_adp
_atom_site_refinement_flags_occupancy
_atom_site_disorder_assembly
_atom_site_disorder_group
Ru01 Ru 0.33320(4) 0.38870(2) 0.64096(3) 0.02157(15) Uani 1 1 d . . . . .
P2 P 0.44523(11) 0.33075(4) 0.60959(11) 0.0216(3) Uani 1 1 d . . . . .
P1 P 0.32343(12) 0.38269(4) 0.83771(11) 0.0230(3) Uani 1 1 d . . . . .
O3 O 0.1782(3) 0.35841(9) 0.5722(3) 0.0265(8) Uani 1 1 d . . . . .
O1 O 0.4841(3) 0.42786(10) 0.6379(3) 0.0314(9) Uani 1 1 d . . . . .
O4 O 0.0756(4) 0.35111(11) 0.4094(3) 0.0412(10) Uani 1 1 d . . . . .
N2 N 0.2128(4) 0.43967(12) 0.6497(3) 0.0261(10) Uani 1 1 d . . . . .
N1 N 0.3438(4) 0.40248(11) 0.4766(3) 0.0243(9) Uani 1 1 d . . . . .
O2 O 0.6058(4) 0.46014(14) 0.5183(4) 0.0601(13) Uani 1 1 d . . . . .
C44 C 0.3972(5) 0.28545(14) 0.6845(4) 0.0247(11) Uani 1 1 d . . . . .
C32 C 0.4293(4) 0.31475(14) 0.4597(4) 0.0230(11) Uani 1 1 d . . . . .
C20 C 0.4620(5) 0.36622(15) 0.9125(4) 0.0270(11) Uani 1 1 d . . . . .
C38 C 0.6105(4) 0.33044(15) 0.6227(4) 0.0254(11) Uani 1 1 d . . . . .
C26 C 0.2084(4) 0.35190(14) 0.9060(4) 0.0222(11) Uani 1 1 d . . . . .
C27 C 0.2148(5) 0.34194(15) 1.0205(4) 0.0291(12) Uani 1 1 d . . . . .
H27 H 0.281873 0.350276 1.063663 0.035 Uiso 1 1 calc R U . . .
C1 C 0.4330(5) 0.42688(15) 0.4433(5) 0.0327(13) Uani 1 1 d . . . . .
C37 C 0.3447(5) 0.28646(15) 0.4250(4) 0.0284(12) Uani 1 1 d . . . . .
H37 H 0.295606 0.273638 0.478967 0.034 Uiso 1 1 calc R U . . .
C45 C 0.4762(5) 0.25820(15) 0.7334(4) 0.0281(12) Uani 1 1 d . . . . .
H45 H 0.560307 0.262946 0.731451 0.034 Uiso 1 1 calc R U . . .
C49 C 0.2718(5) 0.27828(14) 0.6907(4) 0.0289(12) Uani 1 1 d . . . . .
H49 H 0.216753 0.296640 0.659068 0.035 Uiso 1 1 calc R U . . .
C7 C 0.1613(5) 0.36365(14) 0.4644(4) 0.0288(12) Uani 1 1 d . . . . .
C6 C 0.5152(5) 0.43961(16) 0.5389(5) 0.0345(13) Uani 1 1 d . . . . .
C5 C 0.2577(5) 0.38906(14) 0.4057(4) 0.0242(11) Uani 1 1 d . . . . .
C14 C 0.2915(5) 0.43187(14) 0.9028(4) 0.0293(12) Uani 1 1 d . . . . .
C33 C 0.5002(5) 0.33345(15) 0.3784(4) 0.0301(12) Uani 1 1 d . . . . .
H33 H 0.558522 0.352453 0.400484 0.036 Uiso 1 1 calc R U . . .
C12 C 0.2479(6) 0.47692(15) 0.6203(5) 0.0406(15) Uani 1 1 d . . . . .
H12 H 0.328794 0.481208 0.597754 0.049 Uiso 1 1 calc R U . . .
C35 C 0.4026(5) 0.29580(17) 0.2302(5) 0.0380(14) Uani 1 1 d . . . . .
H35 H 0.394245 0.289388 0.153202 0.046 Uiso 1 1 calc R U . . .
C25 C 0.4820(5) 0.32516(15) 0.9277(4) 0.0316(12) Uani 1 1 d . . . . .
H25 H 0.421388 0.306919 0.905702 0.038 Uiso 1 1 calc R U . . .
C8 C 0.0970(6) 0.43472(17) 0.6778(5) 0.0396(14) Uani 1 1 d . . . . .
H8 H 0.070709 0.408903 0.697813 0.047 Uiso 1 1 calc R U . . .
C39 C 0.6802(5) 0.30039(16) 0.5712(4) 0.0322(12) Uani 1 1 d . . . . .
H39 H 0.641722 0.279020 0.533928 0.039 Uiso 1 1 calc R U . . .
C48 C 0.2288(5) 0.24366(16) 0.7443(5) 0.0361(14) Uani 1 1 d . . . . .
H48 H 0.144878 0.238785 0.748516 0.043 Uiso 1 1 calc R U . . .
C29 C 0.0244(5) 0.30763(16) 1.0074(5) 0.0356(13) Uani 1 1 d . . . . .
H29 H -0.038298 0.292888 1.041738 0.043 Uiso 1 1 calc R U . . .
C19 C 0.1946(6) 0.43833(17) 0.9748(5) 0.0394(14) Uani 1 1 d . . . . .
H19 H 0.142887 0.416987 0.993927 0.047 Uiso 1 1 calc R U . . .
C4 C 0.2612(5) 0.39895(16) 0.2928(4) 0.0351(13) Uani 1 1 d . . . . .
H4 H 0.201629 0.389401 0.242656 0.042 Uiso 1 1 calc R U . . .
C28 C 0.1234(5) 0.31993(16) 1.0711(5) 0.0369(14) Uani 1 1 d . . . . .
H28 H 0.128363 0.313333 1.148234 0.044 Uiso 1 1 calc R U . . .
C30 C 0.0175(5) 0.31687(16) 0.8948(5) 0.0346(13) Uani 1 1 d . . . . .
H30 H -0.049711 0.308263 0.852209 0.042 Uiso 1 1 calc R U . . .
C36 C 0.3320(6) 0.27685(17) 0.3103(5) 0.0389(14) Uani 1 1 d . . . . .
H36 H 0.275096 0.257427 0.287802 0.047 Uiso 1 1 calc R U . . .
C34 C 0.4858(5) 0.32430(16) 0.2643(5) 0.0354(14) Uani 1 1 d . . . . .
H34 H 0.533106 0.337652 0.209973 0.042 Uiso 1 1 calc R U . . .
C46 C 0.4315(6) 0.22375(16) 0.7857(4) 0.0384(15) Uani 1 1 d . . . . .
H46 H 0.485864 0.205209 0.817581 0.046 Uiso 1 1 calc R U . . .
C43 C 0.6698(5) 0.36090(17) 0.6816(5) 0.0361(13) Uani 1 1 d . . . . .
H43 H 0.624349 0.380724 0.718890 0.043 Uiso 1 1 calc R U . . .
C31 C 0.1097(5) 0.33902(15) 0.8426(4) 0.0302(12) Uani 1 1 d . . . . .
H31 H 0.104801 0.345134 0.765138 0.036 Uiso 1 1 calc R U . . .
C3 C 0.3555(6) 0.42357(17) 0.2544(5) 0.0409(15) Uani 1 1 d . . . . .
H3 H 0.360911 0.430327 0.177425 0.049 Uiso 1 1 calc R U . . .
C2 C 0.4405(6) 0.43790(18) 0.3303(5) 0.0441(15) Uani 1 1 d . . . . .
H2 H 0.502931 0.454976 0.305622 0.053 Uiso 1 1 calc R U . . .
C21 C 0.5541(5) 0.39225(19) 0.9472(5) 0.0425(15) Uani 1 1 d . . . . .
H21 H 0.543749 0.420006 0.938521 0.051 Uiso 1 1 calc R U . . .
C40 C 0.8057(5) 0.30222(19) 0.5753(5) 0.0417(15) Uani 1 1 d . . . . .
H40 H 0.851965 0.282119 0.540076 0.050 Uiso 1 1 calc R U . . .
C47 C 0.3092(6) 0.21681(16) 0.7907(5) 0.0400(15) Uani 1 1 d . . . . .
H47 H 0.279990 0.193537 0.826152 0.048 Uiso 1 1 calc R U . . .
C41 C 0.8639(6) 0.3332(2) 0.6305(5) 0.0481(16) Uani 1 1 d . . . . .
H41 H 0.949178 0.334631 0.630439 0.058 Uiso 1 1 calc R U . . .
C15 C 0.3657(6) 0.46446(16) 0.8723(5) 0.0425(15) Uani 1 1 d . . . . .
H15 H 0.429990 0.461010 0.820811 0.051 Uiso 1 1 calc R U . . .
C11 C 0.1688(7) 0.50891(17) 0.6222(6) 0.0503(17) Uani 1 1 d . . . . .
H11 H 0.197620 0.534640 0.604551 0.060 Uiso 1 1 calc R U . . .
C42 C 0.7969(5) 0.3620(2) 0.6854(5) 0.0485(16) Uani 1 1 d . . . . .
H42 H 0.836516 0.382454 0.725678 0.058 Uiso 1 1 calc R U . . .
C10 C 0.0480(7) 0.50377(18) 0.6496(6) 0.0508(17) Uani 1 1 d . . . . .
C24 C 0.5879(6) 0.31090(19) 0.9740(5) 0.0414(15) Uani 1 1 d . . . . .
H24 H 0.598843 0.283197 0.983342 0.050 Uiso 1 1 calc R U . . .
C23 C 0.6781(6) 0.3369(2) 1.0068(5) 0.0501(17) Uani 1 1 d . . . . .
H23 H 0.751105 0.327247 1.037552 0.060 Uiso 1 1 calc R U . . .
C9 C 0.0128(6) 0.46558(18) 0.6793(5) 0.0482(16) Uani 1 1 d . . . . .
H9 H -0.068046 0.460487 0.700463 0.058 Uiso 1 1 calc R U . . .
C22 C 0.6594(6) 0.3777(2) 0.9937(6) 0.0557(18) Uani 1 1 d . . . . .
H22 H 0.719945 0.395738 1.017180 0.067 Uiso 1 1 calc R U . . .
C18 C 0.1729(7) 0.47652(19) 1.0193(6) 0.0564(19) Uani 1 1 d . . . . .
H18 H 0.106090 0.480747 1.067333 0.068 Uiso 1 1 calc R U . . .
C16 C 0.3423(7) 0.50214(17) 0.9198(6) 0.058(2) Uani 1 1 d . . . . .
H16 H 0.392388 0.523881 0.900570 0.070 Uiso 1 1 calc R U . . .
C17 C 0.2489(8) 0.50790(19) 0.9930(6) 0.061(2) Uani 1 1 d . . . . .
H17 H 0.236178 0.533212 1.025673 0.073 Uiso 1 1 calc R U . . .
C13 C -0.0411(8) 0.5382(2) 0.6517(7) 0.070(2) Uani 1 1 d . . . . .
H13A H -0.017868 0.557020 0.710315 0.105 Uiso 1 1 calc R U . . .
H13B H -0.122008 0.528071 0.667260 0.105 Uiso 1 1 calc R U . . .
H13C H -0.040722 0.551594 0.578935 0.105 Uiso 1 1 calc R U . . .
O100 O 0.7170(5) 0.4702(2) 0.7342(5) 0.0883(17) Uani 1 1 d G . . . .
H10A H 0.684105 0.469582 0.668226 0.132 Uiso 1 1 d G U . . .
H10B H 0.656714 0.469695 0.780389 0.132 Uiso 1 1 d G U . . .

loop_
_atom_site_aniso_label
_atom_site_aniso_U_11
_atom_site_aniso_U_22
_atom_site_aniso_U_33
_atom_site_aniso_U_23
_atom_site_aniso_U_13
_atom_site_aniso_U_12
Ru01 0.0235(2) 0.0148(2) 0.0264(2) 0.00153(17) -0.00348(17) -0.00095(16)
P2 0.0208(7) 0.0178(6) 0.0261(7) 0.0019(5) -0.0018(5) -0.0001(5)
P1 0.0246(7) 0.0183(7) 0.0260(7) -0.0009(5) -0.0037(5) -0.0030(5)
O3 0.0251(19) 0.0208(18) 0.034(2) -0.0022(15) -0.0046(16) 0.0015(14)
O1 0.035(2) 0.0231(19) 0.036(2) 0.0060(16) -0.0032(17) -0.0097(16)
O4 0.042(2) 0.036(2) 0.045(2) -0.0048(18) -0.021(2) -0.0060(18)
N2 0.030(2) 0.020(2) 0.028(2) 0.0021(18) -0.0024(19) 0.0032(18)
N1 0.024(2) 0.019(2) 0.030(2) 0.0043(18) -0.0040(19) 0.0028(18)
O2 0.057(3) 0.066(3) 0.057(3) 0.020(2) -0.006(2) -0.039(3)
C44 0.032(3) 0.017(2) 0.025(3) -0.003(2) 0.000(2) -0.001(2)
C32 0.025(3) 0.018(2) 0.027(3) 0.001(2) -0.003(2) 0.005(2)
C20 0.028(3) 0.028(3) 0.025(3) 0.002(2) 0.001(2) -0.003(2)
C38 0.018(3) 0.030(3) 0.028(3) 0.005(2) 0.001(2) -0.003(2)
C26 0.022(3) 0.018(2) 0.027(3) 0.000(2) 0.001(2) 0.000(2)
C27 0.027(3) 0.032(3) 0.029(3) -0.001(2) -0.001(2) 0.001(2)
C1 0.039(3) 0.023(3) 0.036(3) 0.007(2) 0.000(3) -0.002(2)
C37 0.029(3) 0.026(3) 0.031(3) -0.002(2) -0.006(2) 0.002(2)
C45 0.035(3) 0.024(3) 0.026(3) 0.002(2) 0.002(2) 0.003(2)
C49 0.033(3) 0.018(3) 0.036(3) 0.007(2) 0.002(2) -0.001(2)
C7 0.031(3) 0.020(3) 0.036(3) -0.004(2) -0.003(3) 0.007(2)
C6 0.035(3) 0.028(3) 0.041(3) 0.003(3) -0.006(3) -0.004(3)
C5 0.023(3) 0.020(2) 0.029(3) 0.001(2) -0.001(2) 0.007(2)
C14 0.042(3) 0.020(3) 0.026(3) 0.000(2) -0.008(2) 0.002(2)
C33 0.028(3) 0.027(3) 0.036(3) 0.000(2) 0.000(2) 0.002(2)
C12 0.048(4) 0.017(3) 0.056(4) 0.002(3) 0.005(3) 0.004(3)
C35 0.047(4) 0.037(3) 0.030(3) -0.002(3) -0.008(3) 0.017(3)
C25 0.033(3) 0.030(3) 0.032(3) -0.005(2) -0.001(2) 0.007(2)
C8 0.044(4) 0.029(3) 0.046(4) 0.007(3) 0.004(3) 0.005(3)
C39 0.026(3) 0.037(3) 0.034(3) 0.003(2) 0.000(2) 0.002(2)
C48 0.041(3) 0.029(3) 0.039(3) 0.000(3) 0.006(3) -0.016(3)
C29 0.029(3) 0.035(3) 0.043(3) 0.012(3) 0.004(3) -0.004(2)
C19 0.052(4) 0.029(3) 0.037(3) -0.001(3) -0.002(3) 0.008(3)
C4 0.042(3) 0.035(3) 0.028(3) -0.001(2) -0.008(3) 0.014(3)
C28 0.037(3) 0.039(3) 0.035(3) 0.011(3) 0.003(3) -0.001(3)
C30 0.028(3) 0.036(3) 0.039(3) 0.009(3) -0.004(2) -0.009(2)
C36 0.043(4) 0.034(3) 0.039(3) -0.007(3) -0.012(3) 0.003(3)
C34 0.043(3) 0.033(3) 0.030(3) 0.004(2) 0.010(3) 0.010(3)
C46 0.061(4) 0.025(3) 0.029(3) 0.004(2) 0.008(3) 0.016(3)
C43 0.038(3) 0.038(3) 0.032(3) 0.001(3) -0.001(3) -0.002(3)
C31 0.036(3) 0.029(3) 0.025(3) 0.002(2) -0.002(2) -0.002(2)
C3 0.055(4) 0.042(3) 0.026(3) 0.009(3) 0.005(3) 0.006(3)
C2 0.051(4) 0.040(3) 0.041(4) 0.012(3) 0.007(3) -0.007(3)
C21 0.032(3) 0.046(4) 0.050(4) 0.011(3) -0.010(3) -0.009(3)
C40 0.028(3) 0.063(4) 0.034(3) 0.004(3) 0.000(3) 0.010(3)
C47 0.061(4) 0.018(3) 0.040(3) 0.002(2) 0.014(3) -0.004(3)
C41 0.025(3) 0.074(5) 0.046(4) 0.005(3) 0.000(3) 0.000(3)
C15 0.062(4) 0.029(3) 0.037(3) -0.001(3) -0.002(3) -0.010(3)
C11 0.065(5) 0.025(3) 0.061(4) 0.000(3) -0.003(4) 0.005(3)
C42 0.028(3) 0.061(4) 0.056(4) -0.008(3) -0.008(3) -0.011(3)
C10 0.062(5) 0.036(4) 0.054(4) 0.005(3) 0.001(4) 0.022(3)
C24 0.045(4) 0.045(4) 0.035(3) 0.000(3) -0.001(3) 0.013(3)
C23 0.032(3) 0.080(5) 0.038(4) 0.014(3) -0.003(3) 0.010(3)
C9 0.044(4) 0.042(4) 0.059(4) 0.011(3) 0.011(3) 0.014(3)
C22 0.035(4) 0.073(5) 0.060(4) 0.011(4) -0.010(3) -0.019(3)
C18 0.077(5) 0.037(4) 0.055(4) -0.011(3) 0.010(4) 0.018(4)
C16 0.095(6) 0.021(3) 0.057(4) -0.009(3) -0.002(4) -0.010(3)
C17 0.108(6) 0.027(3) 0.048(4) -0.011(3) 0.003(4) 0.013(4)
C13 0.085(6) 0.046(4) 0.079(5) 0.007(4) 0.006(5) 0.029(4)
O100 0.074(4) 0.098(4) 0.093(4) -0.018(4) -0.016(3) -0.004(4)

loop_
_atom_type_symbol
_atom_type_description
_atom_type_scat_dispersion_real
_atom_type_scat_dispersion_imag
_atom_type_scat_source
C C 0.0033 0.0016 'International Tables Vol C Tables 4.2.6.8 and 6.1.1.4'
H H 0.0000 0.0000 'International Tables Vol C Tables 4.2.6.8 and 6.1.1.4'
N N 0.0061 0.0033 'International Tables Vol C Tables 4.2.6.8 and 6.1.1.4'
O O 0.0106 0.0060 'International Tables Vol C Tables 4.2.6.8 and 6.1.1.4'
P P 0.1023 0.0942 'International Tables Vol C Tables 4.2.6.8 and 6.1.1.4'
Ru Ru -1.2594 0.8363 'International Tables Vol C Tables 4.2.6.8 and 6.1.1.4'

loop_
_geom_angle_atom_site_label_1
_geom_angle_atom_site_label_2
_geom_angle_atom_site_label_3
_geom_angle
_geom_angle_site_symmetry_1
_geom_angle_site_symmetry_3
_geom_angle_publ_flag
P2 Ru01 P1 96.40(5) . . y
O3 Ru01 P2 88.20(9) . . y
O3 Ru01 P1 107.47(10) . . y
O3 Ru01 N2 84.37(14) . . y
O1 Ru01 P2 95.51(10) . . y
O1 Ru01 P1 96.09(10) . . y
O1 Ru01 O3 155.61(14) . . y
O1 Ru01 N2 89.71(15) . . y
N2 Ru01 P2 171.61(12) . . y
N2 Ru01 P1 89.55(11) . . y
N1 Ru01 P2 90.33(12) . . y
N1 Ru01 P1 171.59(12) . . y
N1 Ru01 O3 77.68(15) . . y
N1 Ru01 O1 78.20(15) . . y
N1 Ru01 N2 84.29(15) . . y
C44 P2 Ru01 117.25(16) . . ?
C44 P2 C32 101.3(2) . . ?
C32 P2 Ru01 109.96(15) . . ?
C38 P2 Ru01 121.31(17) . . ?
C38 P2 C44 104.0(2) . . ?
C38 P2 C32 100.0(2) . . ?
C20 P1 Ru01 117.66(16) . . ?
C20 P1 C14 102.9(2) . . ?
C26 P1 Ru01 121.48(17) . . ?
C26 P1 C20 101.2(2) . . ?
C26 P1 C14 100.7(2) . . ?
C14 P1 Ru01 110.28(16) . . ?
C7 O3 Ru01 115.0(3) . . ?
C6 O1 Ru01 114.5(3) . . ?
C12 N2 Ru01 122.6(4) . . ?
C8 N2 Ru01 120.2(3) . . ?
C8 N2 C12 117.0(5) . . ?
C1 N1 Ru01 118.0(4) . . ?
C1 N1 C5 122.6(4) . . ?
C5 N1 Ru01 119.2(3) . . ?
C45 C44 P2 124.3(4) . . ?
C45 C44 C49 118.9(5) . . ?
C49 C44 P2 116.7(4) . . ?
C37 C32 P2 122.7(4) . . ?
C33 C32 P2 118.6(4) . . ?
C33 C32 C37 118.6(5) . . ?
C25 C20 P1 118.9(4) . . ?
C21 C20 P1 123.7(4) . . ?
C21 C20 C25 117.3(5) . . ?
C39 C38 P2 120.8(4) . . ?
C43 C38 P2 120.3(4) . . ?
C43 C38 C39 118.9(5) . . ?
C27 C26 P1 122.0(4) . . ?
C31 C26 P1 118.7(4) . . ?
C31 C26 C27 119.3(5) . . ?
C26 C27 H27 119.7 . . ?
C28 C27 C26 120.6(5) . . ?
C28 C27 H27 119.7 . . ?
N1 C1 C6 113.1(5) . . ?
N1 C1 C2 119.3(5) . . ?
C2 C1 C6 127.6(5) . . ?
C32 C37 H37 119.7 . . ?
C32 C37 C36 120.6(5) . . ?
C36 C37 H37 119.7 . . ?
C44 C45 H45 119.8 . . ?
C44 C45 C46 120.4(5) . . ?
C46 C45 H45 119.8 . . ?
C44 C49 H49 120.1 . . ?
C48 C49 C44 119.8(5) . . ?
C48 C49 H49 120.1 . . ?
O3 C7 C5 114.9(5) . . ?
O4 C7 O3 125.9(5) . . ?
O4 C7 C5 119.2(5) . . ?
O1 C6 C1 115.9(5) . . ?
O2 C6 O1 124.5(5) . . ?
O2 C6 C1 119.6(5) . . ?
N1 C5 C7 113.2(4) . . ?
N1 C5 C4 120.4(5) . . ?
C4 C5 C7 126.4(5) . . ?
C19 C14 P1 122.8(4) . . ?
C19 C14 C15 119.0(5) . . ?
C15 C14 P1 118.1(4) . . ?
C32 C33 H33 119.7 . . ?
C32 C33 C34 120.6(5) . . ?
C34 C33 H33 119.7 . . ?
N2 C12 H12 119.0 . . ?
N2 C12 C11 122.0(6) . . ?
C11 C12 H12 119.0 . . ?
C36 C35 H35 120.3 . . ?
C36 C35 C34 119.3(5) . . ?
C34 C35 H35 120.3 . . ?
C20 C25 H25 119.2 . . ?
C24 C25 C20 121.6(5) . . ?
C24 C25 H25 119.2 . . ?
N2 C8 H8 118.2 . . ?
N2 C8 C9 123.5(5) . . ?
C9 C8 H8 118.2 . . ?
C38 C39 H39 120.0 . . ?
C40 C39 C38 120.0(5) . . ?
C40 C39 H39 120.0 . . ?
C49 C48 H48 119.9 . . ?
C47 C48 C49 120.1(5) . . ?
C47 C48 H48 119.9 . . ?
C28 C29 H29 119.8 . . ?
C30 C29 H29 119.8 . . ?
C30 C29 C28 120.3(5) . . ?
C14 C19 H19 119.8 . . ?
C14 C19 C18 120.3(6) . . ?
C18 C19 H19 119.8 . . ?
C5 C4 H4 120.8 . . ?
C5 C4 C3 118.4(5) . . ?
C3 C4 H4 120.8 . . ?
C27 C28 C29 119.7(5) . . ?
C27 C28 H28 120.2 . . ?
C29 C28 H28 120.2 . . ?
C29 C30 H30 119.7 . . ?
C29 C30 C31 120.5(5) . . ?
C31 C30 H30 119.7 . . ?
C37 C36 H36 119.9 . . ?
C35 C36 C37 120.2(5) . . ?
C35 C36 H36 119.9 . . ?
C33 C34 H34 119.7 . . ?
C35 C34 C33 120.7(5) . . ?
C35 C34 H34 119.7 . . ?
C45 C46 H46 119.8 . . ?
C47 C46 C45 120.4(5) . . ?
C47 C46 H46 119.8 . . ?
C38 C43 H43 119.9 . . ?
C38 C43 C42 120.2(5) . . ?
C42 C43 H43 119.9 . . ?
C26 C31 C30 119.5(5) . . ?
C26 C31 H31 120.2 . . ?
C30 C31 H31 120.2 . . ?
C4 C3 H3 120.2 . . ?
C2 C3 C4 119.7(5) . . ?
C2 C3 H3 120.2 . . ?
C1 C2 H2 120.2 . . ?
C3 C2 C1 119.5(5) . . ?
C3 C2 H2 120.2 . . ?
C20 C21 H21 119.6 . . ?
C22 C21 C20 120.7(6) . . ?
C22 C21 H21 119.6 . . ?
C39 C40 H40 119.6 . . ?
C41 C40 C39 120.8(6) . . ?
C41 C40 H40 119.6 . . ?
C48 C47 H47 119.8 . . ?
C46 C47 C48 120.4(5) . . ?
C46 C47 H47 119.8 . . ?
C40 C41 H41 120.0 . . ?
C42 C41 C40 119.9(6) . . ?
C42 C41 H41 120.0 . . ?
C14 C15 H15 120.5 . . ?
C16 C15 C14 119.0(6) . . ?
C16 C15 H15 120.5 . . ?
C12 C11 H11 119.4 . . ?
C12 C11 C10 121.1(6) . . ?
C10 C11 H11 119.4 . . ?
C43 C42 H42 119.9 . . ?
C41 C42 C43 120.2(6) . . ?
C41 C42 H42 119.9 . . ?
C11 C10 C13 122.3(6) . . ?
C9 C10 C11 116.5(6) . . ?
C9 C10 C13 121.1(6) . . ?
C25 C24 H24 119.8 . . ?
C25 C24 C23 120.4(6) . . ?
C23 C24 H24 119.8 . . ?
C24 C23 H23 120.6 . . ?
C24 C23 C22 118.9(6) . . ?
C22 C23 H23 120.6 . . ?
C8 C9 H9 120.1 . . ?
C10 C9 C8 119.8(6) . . ?
C10 C9 H9 120.1 . . ?
C21 C22 C23 121.2(6) . . ?
C21 C22 H22 119.4 . . ?
C23 C22 H22 119.4 . . ?
C19 C18 H18 119.8 . . ?
C17 C18 C19 120.4(6) . . ?
C17 C18 H18 119.8 . . ?
C15 C16 H16 119.3 . . ?
C17 C16 C15 121.5(6) . . ?
C17 C16 H16 119.3 . . ?
C18 C17 H17 120.1 . . ?
C16 C17 C18 119.7(6) . . ?
C16 C17 H17 120.1 . . ?
C10 C13 H13A 109.5 . . ?
C10 C13 H13B 109.5 . . ?
C10 C13 H13C 109.5 . . ?
H13A C13 H13B 109.5 . . ?
H13A C13 H13C 109.5 . . ?
H13B C13 H13C 109.5 . . ?
H10A O100 H10B 104.5 . . ?

loop_
_geom_bond_atom_site_label_1
_geom_bond_atom_site_label_2
_geom_bond_distance
_geom_bond_site_symmetry_2
_geom_bond_publ_flag
Ru01 P2 2.3255(14) . y
Ru01 P1 2.3374(15) . y
Ru01 O3 2.144(3) . y
Ru01 O1 2.114(3) . y
Ru01 N2 2.160(4) . y
Ru01 N1 2.000(4) . y
P2 C44 1.832(5) . ?
P2 C32 1.859(5) . ?
P2 C38 1.826(5) . ?
P1 C20 1.847(5) . ?
P1 C26 1.821(5) . ?
P1 C14 1.848(5) . ?
O3 C7 1.300(6) . ?
O1 C6 1.282(6) . ?
O4 C7 1.219(6) . ?
N2 C12 1.349(6) . ?
N2 C8 1.328(7) . ?
N1 C1 1.336(7) . ?
N1 C5 1.342(6) . ?
O2 C6 1.235(7) . ?
C44 C45 1.385(7) . ?
C44 C49 1.404(7) . ?
C32 C37 1.389(7) . ?
C32 C33 1.387(7) . ?
C20 C25 1.401(7) . ?
C20 C21 1.397(8) . ?
C38 C39 1.402(7) . ?
C38 C43 1.396(7) . ?
C26 C27 1.396(7) . ?
C26 C31 1.389(7) . ?
C27 H27 0.9400 . ?
C27 C28 1.382(7) . ?
C1 C6 1.509(8) . ?
C1 C2 1.388(8) . ?
C37 H37 0.9400 . ?
C37 C36 1.401(7) . ?
C45 H45 0.9400 . ?
C45 C46 1.396(7) . ?
C49 H49 0.9400 . ?
C49 C48 1.401(7) . ?
C7 C5 1.526(7) . ?
C5 C4 1.376(7) . ?
C14 C19 1.382(8) . ?
C14 C15 1.408(8) . ?
C33 H33 0.9400 . ?
C33 C34 1.392(7) . ?
C12 H12 0.9400 . ?
C12 C11 1.379(8) . ?
C35 H35 0.9400 . ?
C35 C36 1.379(8) . ?
C35 C34 1.381(8) . ?
C25 H25 0.9400 . ?
C25 C24 1.374(8) . ?
C8 H8 0.9400 . ?
C8 C9 1.387(8) . ?
C39 H39 0.9400 . ?
C39 C40 1.384(8) . ?
C48 H48 0.9400 . ?
C48 C47 1.375(8) . ?
C29 H29 0.9400 . ?
C29 C28 1.388(8) . ?
C29 C30 1.368(7) . ?
C19 H19 0.9400 . ?
C19 C18 1.401(8) . ?
C4 H4 0.9400 . ?
C4 C3 1.400(8) . ?
C28 H28 0.9400 . ?
C30 H30 0.9400 . ?
C30 C31 1.400(7) . ?
C36 H36 0.9400 . ?
C34 H34 0.9400 . ?
C46 H46 0.9400 . ?
C46 C47 1.367(9) . ?
C43 H43 0.9400 . ?
C43 C42 1.400(8) . ?
C31 H31 0.9400 . ?
C3 H3 0.9400 . ?
C3 C2 1.382(9) . ?
C2 H2 0.9400 . ?
C21 H21 0.9400 . ?
C21 C22 1.372(9) . ?
C40 H40 0.9400 . ?
C40 C41 1.381(9) . ?
C47 H47 0.9400 . ?
C41 H41 0.9400 . ?
C41 C42 1.375(9) . ?
C15 H15 0.9400 . ?
C15 C16 1.403(8) . ?
C11 H11 0.9400 . ?
C11 C10 1.379(9) . ?
C42 H42 0.9400 . ?
C10 C9 1.379(8) . ?
C10 C13 1.512(9) . ?
C24 H24 0.9400 . ?
C24 C23 1.376(9) . ?
C23 H23 0.9400 . ?
C23 C22 1.387(9) . ?
C9 H9 0.9400 . ?
C22 H22 0.9400 . ?
C18 H18 0.9400 . ?
C18 C17 1.377(10) . ?
C16 H16 0.9400 . ?
C16 C17 1.358(10) . ?
C17 H17 0.9400 . ?
C13 H13A 0.9700 . ?
C13 H13B 0.9700 . ?
C13 H13C 0.9700 . ?
O100 H10A 0.8600 . ?
O100 H10B 0.8600 . ?

loop_
_smtbx_masks_void_nr
_smtbx_masks_void_average_x
_smtbx_masks_void_average_y
_smtbx_masks_void_average_z
_smtbx_masks_void_volume
_smtbx_masks_void_count_electrons
_smtbx_masks_void_content
1 -0.153 0.399 0.197 110.5 9.6 '1 water'
2 0.153 0.601 0.803 110.5 9.6 '1 water'
3 0.347 0.101 0.697 110.5 9.6 '1 water'
4 0.653 0.899 0.303 110.5 9.5 '1 water'
